data_2232275
loop_
_publ_author_name
'Fun, Hoong-Kun'
'Loh, Wan-Sin'
'Garudachari, B.'
'Isloor, Arun M.'
'Satyanarayana, M. N.'

_publ_section_title
;
 2-(4-Bromophenyl)-2-oxoethyl 4-hydroxybenzoate
;
_journal_coeditor_code HB6429
_journal_issue 11
_journal_name_full 'Acta Crystallographica Section E'
_journal_page_first o2854
_journal_paper_doi 10.1107/S1600536811040311
_journal_volume 67
_journal_year 2011
_chemical_formula_iupac 'C15 H11 Br O4'
_chemical_formula_moiety 'C15 H11 Br O4'
_chemical_formula_sum 'C15 H11 Br O4'
_chemical_formula_weight 335.15
_chemical_name_systematic
;
2-(4-Bromophenyl)-2-oxoethyl 4-hydroxybenzoate
;
_space_group_IT_number 14
_symmetry_cell_setting monoclinic
_symmetry_space_group_name_Hall '-P 2ybc'
_symmetry_space_group_name_H-M 'P 1 21/c 1'
_atom_sites_solution_hydrogens geom
_atom_sites_solution_primary direct
_atom_sites_solution_secondary difmap
_audit_creation_method SHELXL-97
_cell_angle_alpha 90.00
_cell_angle_beta 98.234(2)
_cell_angle_gamma 90.00
_cell_formula_units_Z 4
_cell_length_a 6.2917(2)
_cell_length_b 7.7893(2)
_cell_length_c 26.7497(8)
_cell_measurement_reflns_used 6519
_cell_measurement_temperature 100.0(10)
_cell_measurement_theta_max 32.60
_cell_measurement_theta_min 2.73
_cell_volume 1297.43(7)
_computing_cell_refinement 'SAINT (Bruker, 2009)'
_computing_data_collection 'APEX2 (Bruker, 2009)'
_computing_data_reduction 'SAINT (Bruker, 2009'
_computing_molecular_graphics 'SHELXTL (Sheldrick, 2008)'
_computing_publication_material
;
SHELXTL (Sheldrick, 2008) and PLATON (Spek, 2009)
;
_computing_structure_refinement 'SHELXTL (Sheldrick, 2008)'
_computing_structure_solution 'SHELXTL (Sheldrick, 2008)'
_diffrn_ambient_temperature 100.00(10)
_diffrn_measured_fraction_theta_full 0.988
_diffrn_measured_fraction_theta_max 0.988
_diffrn_measurement_device_type 'Bruker SMART APEXII CCD'
_diffrn_measurement_method '\f and \w'
_diffrn_radiation_monochromator graphite
_diffrn_radiation_source 'fine-focus sealed tube'
_diffrn_radiation_type MoK\a
_diffrn_radiation_wavelength 0.71073
_diffrn_reflns_av_R_equivalents 0.0224
_diffrn_reflns_av_sigmaI/netI 0.0272
_diffrn_reflns_limit_h_max 9
_diffrn_reflns_limit_h_min -9
_diffrn_reflns_limit_k_max 11
_diffrn_reflns_limit_k_min -10
_diffrn_reflns_limit_l_max 27
_diffrn_reflns_limit_l_min -40
_diffrn_reflns_number 15470
_diffrn_reflns_theta_full 32.66
_diffrn_reflns_theta_max 32.66
_diffrn_reflns_theta_min 1.54
_diffrn_standards_number 0
_exptl_absorpt_coefficient_mu 3.178
_exptl_absorpt_correction_T_max 0.5349
_exptl_absorpt_correction_T_min 0.2673
_exptl_absorpt_correction_type multi-scan
_exptl_absorpt_process_details '(<i>SADABS</i>; Bruker, 2009)'
_exptl_crystal_colour colourless
_exptl_crystal_density_diffrn 1.716
_exptl_crystal_density_method 'not measured'
_exptl_crystal_description block
_exptl_crystal_F_000 672
_exptl_crystal_size_max 0.56
_exptl_crystal_size_mid 0.27
_exptl_crystal_size_min 0.23
_refine_diff_density_max 0.737
_refine_diff_density_min -0.418
_refine_ls_extinction_method none
_refine_ls_goodness_of_fit_ref 1.041
_refine_ls_hydrogen_treatment constr
_refine_ls_matrix_type full
_refine_ls_number_parameters 181
_refine_ls_number_reflns 4700
_refine_ls_number_restraints 0
_refine_ls_restrained_S_all 1.041
_refine_ls_R_factor_all 0.0505
_refine_ls_R_factor_gt 0.0336
_refine_ls_shift/su_max 0.001
_refine_ls_shift/su_mean 0.000
_refine_ls_structure_factor_coef Fsqd
_refine_ls_weighting_details 'calc w=1/[\s^2^(Fo^2^)+(0.0359P)^2^+1.2360P] where P=(Fo^2^+2Fc^2^)/3'
_refine_ls_weighting_scheme calc
_refine_ls_wR_factor_gt 0.0793
_refine_ls_wR_factor_ref 0.0863
_reflns_number_gt 3640
_reflns_number_total 4700
_reflns_threshold_expression I>2\s(I)
_cod_data_source_file hb6429.cif
_cod_data_source_block I
_cod_original_sg_symbol_H-M 'P 21/c'
_cod_database_code 2232275
_cod_database_fobs_code 2232275

loop_
_symmetry_equiv_pos_as_xyz
'x, y, z'
'-x, y+1/2, -z+1/2'
'-x, -y, -z'
'x, -y-1/2, z-1/2'

loop_
_atom_site_type_symbol
_atom_site_label
_atom_site_fract_x
_atom_site_fract_y
_atom_site_fract_z
_atom_site_U_iso_or_equiv
_atom_site_adp_type
_atom_site_calc_flag
_atom_site_refinement_flags
_atom_site_occupancy
_atom_site_symmetry_multiplicity
Br Br1 -0.39495(3) 0.75343(3) -0.055105(7) 0.02365(6) Uani d . 1 1
O O1 0.4302(2) 0.54838(19) 0.21200(5) 0.0227(3) Uani d . 1 1
O O2 0.4827(2) 0.73017(18) 0.12916(5) 0.0238(3) Uani d . 1 1
O O3 0.6284(2) 0.37103(19) 0.17068(5) 0.0247(3) Uani d . 1 1
O O4 1.2215(2) 0.48897(18) 0.38337(5) 0.0226(3) Uani d . 1 1
H H1O4 1.3125 0.4144 0.3802 0.034 Uiso d R 1 1
C C1 0.1846(3) 0.7654(2) 0.04036(7) 0.0188(3) Uani d . 1 1
H H1A 0.3228 0.8146 0.0404 0.023 Uiso calc R 1 1
C C2 0.0288(3) 0.7873(2) -0.00125(7) 0.0200(3) Uani d . 1 1
H H2A 0.0596 0.8489 -0.0300 0.024 Uiso calc R 1 1
C C3 -0.1742(3) 0.7171(2) -0.00004(7) 0.0179(3) Uani d . 1 1
C C4 -0.2212(3) 0.6222(2) 0.04075(7) 0.0196(3) Uani d . 1 1
H H4A -0.3600 0.5740 0.0406 0.024 Uiso calc R 1 1
C C5 -0.0626(3) 0.5984(2) 0.08189(7) 0.0193(3) Uani d . 1 1
H H5A -0.0923 0.5322 0.1099 0.023 Uiso calc R 1 1
C C6 0.1407(3) 0.6715(2) 0.08233(7) 0.0173(3) Uani d . 1 1
C C7 0.3110(3) 0.6554(2) 0.12660(7) 0.0180(3) Uani d . 1 1
C C8 0.2639(3) 0.5418(3) 0.16963(7) 0.0221(4) Uani d . 1 1
H H8A 0.1268 0.5784 0.1804 0.027 Uiso calc R 1 1
H H8B 0.2464 0.4218 0.1575 0.027 Uiso calc R 1 1
C C9 0.6069(3) 0.4528(2) 0.20814(7) 0.0192(3) Uani d . 1 1
C C10 0.7646(3) 0.4610(2) 0.25472(6) 0.0172(3) Uani d . 1 1
C C11 0.7237(3) 0.5494(2) 0.29804(7) 0.0192(3) Uani d . 1 1
H H11A 0.5895 0.6051 0.2984 0.023 Uiso calc R 1 1
C C12 0.8786(3) 0.5556(2) 0.34023(7) 0.0205(3) Uani d . 1 1
H H12A 0.8503 0.6154 0.3695 0.025 Uiso calc R 1 1
C C13 1.0759(3) 0.4745(2) 0.34009(7) 0.0194(3) Uani d . 1 1
C C14 1.1169(3) 0.3844(2) 0.29743(7) 0.0203(3) Uani d . 1 1
H H14A 1.2508 0.3283 0.2972 0.024 Uiso calc R 1 1
C C15 0.9606(3) 0.3775(2) 0.25526(7) 0.0188(3) Uani d . 1 1
H H15A 0.9877 0.3148 0.2264 0.023 Uiso calc R 1 1

loop_
_atom_site_aniso_label
_atom_site_aniso_U_11
_atom_site_aniso_U_22
_atom_site_aniso_U_33
_atom_site_aniso_U_12
_atom_site_aniso_U_13
_atom_site_aniso_U_23
Br1 0.02023(9) 0.03119(11) 0.01835(9) -0.00343(7) -0.00127(6) 0.00545(8)
O1 0.0199(6) 0.0322(8) 0.0155(6) 0.0060(5) 0.0008(5) 0.0007(5)
O2 0.0200(6) 0.0264(7) 0.0237(6) -0.0039(5) -0.0012(5) -0.0001(5)
O3 0.0268(6) 0.0281(7) 0.0179(6) 0.0050(6) -0.0012(5) -0.0049(5)
O4 0.0223(6) 0.0244(7) 0.0192(6) 0.0043(5) -0.0032(5) 0.0036(5)
C1 0.0184(7) 0.0190(8) 0.0190(7) -0.0024(6) 0.0024(6) -0.0014(7)
C2 0.0210(8) 0.0200(9) 0.0190(8) -0.0014(6) 0.0027(6) 0.0020(6)
C3 0.0179(7) 0.0201(9) 0.0151(7) -0.0003(6) 0.0002(6) -0.0009(6)
C4 0.0179(7) 0.0221(9) 0.0184(8) -0.0017(6) 0.0014(6) 0.0000(7)
C5 0.0195(7) 0.0218(9) 0.0165(7) -0.0013(6) 0.0024(6) 0.0023(6)
C6 0.0184(7) 0.0168(8) 0.0167(8) 0.0007(6) 0.0022(6) -0.0012(6)
C7 0.0181(7) 0.0184(8) 0.0177(8) 0.0015(6) 0.0026(6) -0.0022(6)
C8 0.0178(7) 0.0297(10) 0.0183(8) 0.0015(7) 0.0004(6) 0.0025(7)
C9 0.0211(8) 0.0194(9) 0.0170(7) 0.0006(6) 0.0031(6) 0.0022(6)
C10 0.0185(7) 0.0176(8) 0.0153(7) 0.0011(6) 0.0018(6) 0.0001(6)
C11 0.0220(8) 0.0202(9) 0.0160(8) 0.0034(6) 0.0044(6) 0.0019(6)
C12 0.0285(9) 0.0196(9) 0.0138(7) 0.0033(7) 0.0041(6) 0.0002(6)
C13 0.0242(8) 0.0177(8) 0.0154(7) 0.0004(6) 0.0002(6) 0.0019(6)
C14 0.0209(8) 0.0212(9) 0.0185(8) 0.0033(6) 0.0023(6) -0.0004(7)
C15 0.0217(8) 0.0201(8) 0.0149(7) 0.0017(6) 0.0037(6) -0.0004(6)

loop_
_atom_type_symbol
_atom_type_description
_atom_type_scat_dispersion_real
_atom_type_scat_dispersion_imag
_atom_type_scat_source
C C 0.0033 0.0016 'International Tables Vol C Tables 4.2.6.8 and 6.1.1.4'
H H 0.0000 0.0000 'International Tables Vol C Tables 4.2.6.8 and 6.1.1.4'
O O 0.0106 0.0060 'International Tables Vol C Tables 4.2.6.8 and 6.1.1.4'
Br Br -0.2901 2.4595 'International Tables Vol C Tables 4.2.6.8 and 6.1.1.4'

loop_
_geom_angle_atom_site_label_1
_geom_angle_atom_site_label_2
_geom_angle_atom_site_label_3
_geom_angle
C9 O1 C8 115.84(15)
C13 O4 H1O4 104.1
C2 C1 C6 120.74(16)
C2 C1 H1A 119.6
C6 C1 H1A 119.6
C1 C2 C3 118.57(17)
C1 C2 H2A 120.7
C3 C2 H2A 120.7
C4 C3 C2 121.84(16)
C4 C3 Br1 118.48(13)
C2 C3 Br1 119.67(14)
C3 C4 C5 119.05(16)
C3 C4 H4A 120.5
C5 C4 H4A 120.5
C4 C5 C6 120.35(17)
C4 C5 H5A 119.8
C6 C5 H5A 119.8
C5 C6 C1 119.40(16)
C5 C6 C7 121.80(16)
C1 C6 C7 118.78(16)
O2 C7 C6 122.43(17)
O2 C7 C8 120.28(16)
C6 C7 C8 117.30(15)
O1 C8 C7 112.40(15)
O1 C8 H8A 109.1
C7 C8 H8A 109.1
O1 C8 H8B 109.1
C7 C8 H8B 109.1
H8A C8 H8B 107.9
O3 C9 O1 122.84(17)
O3 C9 C10 125.39(17)
O1 C9 C10 111.77(15)
C15 C10 C11 119.19(16)
C15 C10 C9 118.33(16)
C11 C10 C9 122.48(16)
C12 C11 C10 120.00(17)
C12 C11 H11A 120.0
C10 C11 H11A 120.0
C11 C12 C13 120.42(17)
C11 C12 H12A 119.8
C13 C12 H12A 119.8
O4 C13 C12 116.55(16)
O4 C13 C14 123.48(16)
C12 C13 C14 119.96(16)
C15 C14 C13 119.49(17)
C15 C14 H14A 120.3
C13 C14 H14A 120.3
C14 C15 C10 120.91(16)
C14 C15 H15A 119.5
C10 C15 H15A 119.5

loop_
_geom_bond_atom_site_label_1
_geom_bond_atom_site_label_2
_geom_bond_distance
Br1 C3 1.8954(17)
O1 C9 1.354(2)
O1 C8 1.429(2)
O2 C7 1.221(2)
O3 C9 1.211(2)
O4 C13 1.374(2)
O4 H1O4 0.8286
C1 C2 1.384(3)
C1 C6 1.400(2)
C1 H1A 0.9500
C2 C3 1.395(2)
C2 H2A 0.9500
C3 C4 1.385(3)
C4 C5 1.388(2)
C4 H4A 0.9500
C5 C6 1.399(2)
C5 H5A 0.9500
C6 C7 1.484(2)
C7 C8 1.514(3)
C8 H8A 0.9900
C8 H8B 0.9900
C9 C10 1.479(2)
C10 C15 1.393(2)
C10 C11 1.403(2)
C11 C12 1.382(3)
C11 H11A 0.9500
C12 C13 1.394(3)
C12 H12A 0.9500
C13 C14 1.395(3)
C14 C15 1.387(2)
C14 H14A 0.9500
C15 H15A 0.9500

loop_
_geom_hbond_atom_site_label_D
_geom_hbond_atom_site_label_H
_geom_hbond_atom_site_label_A
_geom_hbond_site_symmetry_A
_geom_hbond_distance_DH
_geom_hbond_distance_HA
_geom_hbond_distance_DA
_geom_hbond_angle_DHA
_geom_hbond_publ_flag
O4 H1O4 O2 2_745 0.83 1.97 2.7961(19) 177 yes
C12 H12A Br1 4_676 0.95 2.90 3.7938(18) 158 yes
C14 H14A O2 2_745 0.95 2.52 3.198(2) 129 yes
C15 H15A Cg2 2_745 0.95 2.86 3.6181(18) 137 yes

loop_
_geom_torsion_atom_site_label_1
_geom_torsion_atom_site_label_2
_geom_torsion_atom_site_label_3
_geom_torsion_atom_site_label_4
_geom_torsion
C6 C1 C2 C3 1.4(3)
C1 C2 C3 C4 -2.1(3)
C1 C2 C3 Br1 177.19(14)
C2 C3 C4 C5 0.9(3)
Br1 C3 C4 C5 -178.33(14)
C3 C4 C5 C6 0.9(3)
C4 C5 C6 C1 -1.5(3)
C4 C5 C6 C7 177.18(17)
C2 C1 C6 C5 0.4(3)
C2 C1 C6 C7 -178.38(17)
C5 C6 C7 O2 -173.81(18)
C1 C6 C7 O2 4.9(3)
C5 C6 C7 C8 5.8(3)
C1 C6 C7 C8 -175.45(16)
C9 O1 C8 C7 -79.3(2)
O2 C7 C8 O1 5.1(3)
C6 C7 C8 O1 -174.58(15)
C8 O1 C9 O3 2.6(3)
C8 O1 C9 C10 -177.10(15)
O3 C9 C10 C15 4.2(3)
O1 C9 C10 C15 -176.10(16)
O3 C9 C10 C11 -175.77(19)
O1 C9 C10 C11 3.9(3)
C15 C10 C11 C12 1.2(3)
C9 C10 C11 C12 -178.79(18)
C10 C11 C12 C13 0.1(3)
C11 C12 C13 O4 179.19(17)
C11 C12 C13 C14 -0.9(3)
O4 C13 C14 C15 -179.65(17)
C12 C13 C14 C15 0.5(3)
C13 C14 C15 C10 0.8(3)
C11 C10 C15 C14 -1.7(3)
C9 C10 C15 C14 178.32(17)

loop_
_cod_related_entry_id
_cod_related_entry_database
_cod_related_entry_code
1 ChemSpider 2002835
